data_2016361
loop_
_publ_author_name
'Wang, Jingen'
'Huang, Xihe'
'Huang, Changcang'
'Song, Haiyan'
'Yang, Duoping'

_publ_section_title
;
 A new three-dimensional neutral framework of lanthanum oxalate:
 [La~2~(C~2~O~4~)~3~(DMF)(H~2~O)~3~]~<i>n~</i>
;
_journal_coeditor_code SQ3099
_journal_issue 12
_journal_name_full 'Acta Crystallographica Section C'
_journal_page_first m583
_journal_page_last m585
_journal_paper_doi 10.1107/S0108270107053292
_journal_volume 63
_journal_year 2007
_chemical_formula_iupac '[La2 (C2 O4)3 (C3 H7 N O) (H2 O)3]'
_chemical_formula_moiety 'C9 H13 La2 N O16'
_chemical_formula_sum 'C9 H13 La2 N O16'
_chemical_formula_weight 669.02
_chemical_name_systematic
;
poly[triaquabis(dimethylformamide)di-\m~3~-oxalato-\m~2~-oxalato-\
dilanthanum(III)]
;
_space_group_IT_number 13
_symmetry_cell_setting monoclinic
_symmetry_space_group_name_Hall '-P 2yc'
_symmetry_space_group_name_H-M 'P 1 2/c 1'
_atom_sites_solution_hydrogens geom
_atom_sites_solution_primary direct
_atom_sites_solution_secondary difmap
_audit_creation_method SHELXL-97
_cell_angle_alpha 90.00
_cell_angle_beta 109.43(3)
_cell_angle_gamma 90.00
_cell_formula_units_Z 2
_cell_length_a 10.392(2)
_cell_length_b 10.224(2)
_cell_length_c 8.7073(17)
_cell_measurement_reflns_used 7311
_cell_measurement_temperature 298(2)
_cell_measurement_theta_max 27.56
_cell_measurement_theta_min 3.18
_cell_volume 872.4(3)
_computing_cell_refinement 'RAPID-AUTO (Rigaku Corporation, 1998)'
_computing_data_collection 'RAPID-AUTO (Rigaku Corporation, 1998)'
_computing_data_reduction 'RAPID-AUTO (Rigaku Corporation, 1998)'
_computing_molecular_graphics 'SHELXTL/PC (Sheldrick, 1993)'
_computing_publication_material 'SHELXL97-2 (Sheldrick, 1997)'
_computing_structure_refinement 'SHELXL97 (Sheldrick, 1997)'
_computing_structure_solution 'SHELXS97 (Sheldrick, 1997)'
_diffrn_ambient_temperature 298(2)
_diffrn_measured_fraction_theta_full 0.998
_diffrn_measured_fraction_theta_max 0.998
_diffrn_measurement_device_type 'Rigaku R-AXIS RAPID'
_diffrn_measurement_method Oscillation
_diffrn_radiation_monochromator graphite
_diffrn_radiation_source 'rotating-anode X-ray tube'
_diffrn_radiation_type MoK\a
_diffrn_radiation_wavelength 0.71073
_diffrn_reflns_av_R_equivalents 0.0463
_diffrn_reflns_av_sigmaI/netI 0.0405
_diffrn_reflns_limit_h_max 13
_diffrn_reflns_limit_h_min -13
_diffrn_reflns_limit_k_max 13
_diffrn_reflns_limit_k_min -13
_diffrn_reflns_limit_l_max 11
_diffrn_reflns_limit_l_min -11
_diffrn_reflns_number 8351
_diffrn_reflns_theta_full 27.48
_diffrn_reflns_theta_max 27.48
_diffrn_reflns_theta_min 3.18
_diffrn_standards_interval_count 0
_diffrn_standards_interval_time 0
_diffrn_standards_number 0
_exptl_absorpt_coefficient_mu 4.918
_exptl_absorpt_correction_type none
_exptl_crystal_colour colorless
_exptl_crystal_density_diffrn 2.547
_exptl_crystal_density_method 'not measured'
_exptl_crystal_description block
_exptl_crystal_F_000 632
_exptl_crystal_size_max 0.200
_exptl_crystal_size_mid 0.190
_exptl_crystal_size_min 0.180
_refine_diff_density_max 1.524
_refine_diff_density_min -1.100
_refine_ls_extinction_method none
_refine_ls_goodness_of_fit_ref 1.059
_refine_ls_hydrogen_treatment mixed
_refine_ls_matrix_type full
_refine_ls_number_parameters 143
_refine_ls_number_reflns 2008
_refine_ls_number_restraints 2
_refine_ls_restrained_S_all 1.076
_refine_ls_R_factor_all 0.0303
_refine_ls_R_factor_gt 0.0261
_refine_ls_shift/su_max 0.001
_refine_ls_shift/su_mean 0.000
_refine_ls_structure_factor_coef Fsqd
_refine_ls_weighting_details 'calc w=1/[\s^2^(Fo^2^)+(0.0157P)^2^+1.7609P] where P=(Fo^2^+2Fc^2^)/3'
_refine_ls_weighting_scheme calc
_refine_ls_wR_factor_gt 0.0560
_refine_ls_wR_factor_ref 0.0579
_reflns_number_gt 1779
_reflns_number_total 2011
_reflns_threshold_expression I>2\s(I)
_cod_data_source_file sq3099.cif
_cod_data_source_block I
_cod_original_sg_symbol_H-M 'P 2/c'
_cod_database_code 2016361
_cod_database_fobs_code 2016361

loop_
_symmetry_equiv_pos_as_xyz
'x, y, z'
'-x, y, -z+1/2'
'-x, -y, -z'
'x, -y, z-1/2'

loop_
_atom_site_type_symbol
_atom_site_label
_atom_site_fract_x
_atom_site_fract_y
_atom_site_fract_z
_atom_site_U_iso_or_equiv
_atom_site_adp_type
_atom_site_calc_flag
_atom_site_refinement_flags
_atom_site_occupancy
La La1 0.0000 0.43195(3) 0.7500 0.01358(9) Uani d S 1
La La2 0.5000 0.23575(3) 0.7500 0.01326(9) Uani d S 1
O O2 0.0753(2) 0.4019(3) 0.4929(3) 0.0176(5) Uani d . 1
O O3 0.2023(3) 0.4179(3) 0.2753(3) 0.0220(6) Uani d . 1
O O4 0.2542(3) 0.3054(3) 0.6688(3) 0.0211(6) Uani d . 1
O O5 0.3917(3) 0.3333(3) 0.4536(3) 0.0246(6) Uani d . 1
O O6 0.6121(3) 0.1322(3) 0.5644(3) 0.0219(6) Uani d . 1
O O7 0.6213(3) -0.0386(3) 0.4094(3) 0.0276(6) Uani d . 1
C C1 0.2714(4) 0.3709(3) 0.4111(4) 0.0171(7) Uani d . 1
C C2 0.1953(4) 0.3574(3) 0.5353(4) 0.0151(7) Uani d . 1
C C3 0.5676(4) 0.0273(4) 0.4920(4) 0.0195(7) Uani d . 1
O O1 0.0000 0.1954(4) 0.7500 0.0492(13) Uani d S 1
C C4 0.0542(9) 0.0987(9) 0.7277(12) 0.034(2) Uani d P 0.50
H H4A 0.1331 0.1051 0.6942 0.041 Uiso d PR 0.50
N N1 0.0000 -0.0212(5) 0.7500 0.0544(19) Uani d SD 1
C C5 -0.1175(9) -0.0462(12) 0.7838(14) 0.050 Uiso d PD 0.50
H H5D -0.1638 0.0310 0.8003 0.060 Uiso d PR 0.50
H H5E -0.1775 -0.0962 0.6955 0.060 Uiso d PR 0.50
H H5F -0.0909 -0.0981 0.8812 0.060 Uiso d PR 0.50
C C6 0.0886(11) -0.1238(10) 0.7164(13) 0.050 Uiso d PD 0.50
H H6A 0.0513 -0.2082 0.7256 0.060 Uiso d PR 0.50
H H6B 0.0932 -0.1134 0.6088 0.060 Uiso d PR 0.50
H H6C 0.1786 -0.1167 0.7949 0.060 Uiso d PR 0.50
O OW1 0.2120(3) 0.3442(4) 0.9791(3) 0.0350(8) Uani d D 1
H H1W1 0.225(6) 0.358(5) 1.076(2) 0.052 Uiso d D 1
H H2W1 0.251(6) 0.276(3) 0.973(6) 0.052 Uiso d D 1
O OW2 0.5000 0.4956(4) 0.7500 0.0317(9) Uani d SD 1
H H1W2 0.531(5) 0.544(3) 0.695(5) 0.048 Uiso d D 1

loop_
_atom_site_aniso_label
_atom_site_aniso_U_11
_atom_site_aniso_U_22
_atom_site_aniso_U_33
_atom_site_aniso_U_12
_atom_site_aniso_U_13
_atom_site_aniso_U_23
La1 0.01620(15) 0.01392(15) 0.01110(13) 0.000 0.00517(10) 0.000
La2 0.01272(14) 0.01437(15) 0.01210(13) 0.000 0.00333(10) 0.000
O2 0.0170(12) 0.0211(12) 0.0169(11) 0.0041(10) 0.0085(10) 0.0027(11)
O3 0.0239(13) 0.0297(15) 0.0136(11) 0.0084(11) 0.0080(10) 0.0049(11)
O4 0.0207(13) 0.0293(15) 0.0154(11) 0.0025(11) 0.0085(10) 0.0059(12)
O5 0.0202(13) 0.0367(16) 0.0192(12) 0.0090(12) 0.0096(10) 0.0086(12)
O6 0.0230(13) 0.0190(13) 0.0252(12) -0.0060(11) 0.0099(11) -0.0091(12)
O7 0.0239(14) 0.0292(15) 0.0345(15) -0.0097(12) 0.0159(12) -0.0158(14)
C1 0.0203(17) 0.0177(17) 0.0153(15) 0.0020(14) 0.0087(13) -0.0001(15)
C2 0.0172(16) 0.0133(15) 0.0158(14) 0.0007(13) 0.0069(13) -0.0015(14)
C3 0.0185(17) 0.0204(18) 0.0194(16) -0.0014(15) 0.0059(14) -0.0021(16)
O1 0.049(3) 0.018(2) 0.086(4) 0.000 0.028(3) 0.000
C4 0.026(4) 0.021(4) 0.052(5) 0.005(3) 0.007(4) -0.002(4)
N1 0.066(4) 0.015(3) 0.057(4) 0.000 -0.013(3) 0.000
OW1 0.0452(19) 0.0434(19) 0.0159(12) 0.0242(16) 0.0095(13) 0.0033(13)
OW2 0.041(3) 0.019(2) 0.043(2) 0.000 0.026(2) 0.000

loop_
_atom_type_symbol
_atom_type_description
_atom_type_scat_dispersion_real
_atom_type_scat_dispersion_imag
_atom_type_scat_source
C C 0.0033 0.0016 'International Tables Vol C Tables 4.2.6.8 and 6.1.1.4'
H H 0.0000 0.0000 'International Tables Vol C Tables 4.2.6.8 and 6.1.1.4'
N N 0.0061 0.0033 'International Tables Vol C Tables 4.2.6.8 and 6.1.1.4'
O O 0.0106 0.0060 'International Tables Vol C Tables 4.2.6.8 and 6.1.1.4'
La La -0.2871 2.4523 'International Tables Vol C Tables 4.2.6.8 and 6.1.1.4'

loop_
_geom_angle_atom_site_label_1
_geom_angle_atom_site_label_2
_geom_angle_atom_site_label_3
_geom_angle_site_symmetry_1
_geom_angle_site_symmetry_3
_geom_angle
_geom_angle_publ_flag
O1 La1 O3 . 4_566 126.96(7) y
O1 La1 O3 . 3_566 126.96(7) ?
O3 La1 O3 4_566 3_566 106.07(13) ?
O1 La1 OW1 . 2_556 69.74(8) ?
O3 La1 OW1 4_566 2_556 137.69(9) ?
O3 La1 OW1 3_566 2_556 71.14(11) ?
O1 La1 OW1 . . 69.74(8) ?
O3 La1 OW1 4_566 . 71.14(11) y
O3 La1 OW1 3_566 . 137.69(9) ?
OW1 La1 OW1 2_556 . 139.49(17) y
O1 La1 O2 . 4_566 130.39(6) ?
O3 La1 O2 4_566 4_566 61.59(8) ?
O3 La1 O2 3_566 4_566 72.33(8) ?
OW1 La1 O2 2_556 4_566 142.65(10) ?
OW1 La1 O2 . 4_566 69.75(9) ?
O1 La1 O2 . 3_566 130.39(6) y
O3 La1 O2 4_566 3_566 72.33(8) ?
O3 La1 O2 3_566 3_566 61.59(8) y
OW1 La1 O2 2_556 3_566 69.75(9) ?
OW1 La1 O2 . 3_566 142.65(10) ?
O2 La1 O2 4_566 3_566 99.21(11) ?
O1 La1 O2 . . 83.28(6) y
O3 La1 O2 4_566 . 70.93(8) y
O3 La1 O2 3_566 . 117.87(8) ?
OW1 La1 O2 2_556 . 73.80(9) ?
OW1 La1 O2 . . 101.42(9) y
O2 La1 O2 4_566 . 132.11(8) y
O2 La1 O2 3_566 . 58.74(10) ?
O1 La1 O2 . 2_556 83.28(6) ?
O3 La1 O2 4_566 2_556 117.87(8) ?
O3 La1 O2 3_566 2_556 70.93(8) ?
OW1 La1 O2 2_556 2_556 101.42(9) ?
OW1 La1 O2 . 2_556 73.80(9) ?
O2 La1 O2 4_566 2_556 58.74(10) ?
O2 La1 O2 3_566 2_556 132.11(8) ?
O2 La1 O2 . 2_556 166.57(12) ?
O4 La2 O4 2_656 . 147.13(13) ?
O4 La2 O6 2_656 . 69.89(8) ?
O4 La2 O6 . . 125.57(8) ?
O4 La2 O6 2_656 2_656 125.57(8) ?
O4 La2 O6 . 2_656 69.89(8) ?
O6 La2 O6 . 2_656 130.28(12) ?
O4 La2 O7 2_656 3_656 130.78(9) ?
O4 La2 O7 . 3_656 78.30(9) ?
O6 La2 O7 . 3_656 64.28(9) y
O6 La2 O7 2_656 3_656 76.39(9) ?
O4 La2 O7 2_656 4_556 78.30(9) ?
O4 La2 O7 . 4_556 130.78(9) ?
O6 La2 O7 . 4_556 76.39(9) y
O6 La2 O7 2_656 4_556 64.28(9) ?
O7 La2 O7 3_656 4_556 74.54(14) ?
O4 La2 O5 2_656 2_656 63.66(8) ?
O4 La2 O5 . 2_656 103.31(9) y
O6 La2 O5 . 2_656 130.36(8) ?
O6 La2 O5 2_656 2_656 70.71(9) ?
O7 La2 O5 3_656 2_656 143.88(9) ?
O7 La2 O5 4_556 2_656 78.03(10) ?
O4 La2 O5 2_656 . 103.31(9) ?
O4 La2 O5 . . 63.66(8) y
O6 La2 O5 . . 70.71(9) ?
O6 La2 O5 2_656 . 130.36(8) ?
O7 La2 O5 3_656 . 78.03(10) ?
O7 La2 O5 4_556 . 143.88(9) ?
O5 La2 O5 2_656 . 135.67(14) ?
O4 La2 OW2 2_656 . 73.57(7) ?
O4 La2 OW2 . . 73.57(7) y
O6 La2 OW2 . . 114.86(6) y
O6 La2 OW2 2_656 . 114.86(6) ?
O7 La2 OW2 3_656 . 142.73(7) ?
O7 La2 OW2 4_556 . 142.73(7) ?
O5 La2 OW2 2_656 . 67.83(7) ?
O5 La2 OW2 . . 67.83(7) y
C2 O2 La1 . 3_566 118.1(2) ?
C2 O2 La1 . . 109.8(2) ?
La1 O2 La1 3_566 . 121.26(10) ?
C1 O3 La1 . 3_566 120.5(2) ?
C2 O4 La2 . . 121.6(2) ?
C1 O5 La2 . . 117.9(2) ?
C3 O6 La2 . . 120.8(2) ?
C3 O7 La2 . 3_656 120.7(2) ?
O5 C1 O3 . . 127.0(3) ?
O5 C1 C2 . . 117.6(3) ?
O3 C1 C2 . . 115.3(3) ?
O4 C2 O2 . . 124.2(3) ?
O4 C2 C1 . . 119.1(3) ?
O2 C2 C1 . . 116.7(3) ?
O7 C3 O6 . . 126.4(4) ?
O7 C3 C3 . 3_656 116.6(4) ?
O6 C3 C3 . 3_656 117.0(4) ?
C4 O1 C4 . 2_556 67.0(10) ?
C4 O1 La1 . . 146.5(5) ?
C4 O1 La1 2_556 . 146.5(5) ?
O1 C4 C4 . 2_556 56.5(5) ?
O1 C4 N1 . . 118.4(8) ?
C4 C4 N1 2_556 . 61.9(4) ?
O1 C4 C5 . 2_556 170.8(9) ?
C4 C4 C5 2_556 2_556 114.9(5) ?
N1 C4 C5 . 2_556 53.1(5) ?
O1 C4 H4A . . 119.6 ?
C4 C4 H4A 2_556 . 176.1 ?
N1 C4 H4A . . 121.9 ?
C5 C4 H4A 2_556 . 69.0 ?
C5 N1 C5 2_556 . 158.5(12) ?
C5 N1 C4 2_556 . 72.8(7) ?
C5 N1 C4 . . 128.7(7) ?
C5 N1 C4 2_556 2_556 128.7(7) ?
C5 N1 C4 . 2_556 72.8(6) ?
C4 N1 C4 . 2_556 56.1(8) ?
C5 N1 C6 2_556 . 34.2(6) ?
C5 N1 C6 . . 124.3(9) ?
C4 N1 C6 . . 106.8(6) ?
C4 N1 C6 2_556 . 162.9(7) ?
C5 N1 C6 2_556 2_556 124.3(9) ?
C5 N1 C6 . 2_556 34.2(6) ?
C4 N1 C6 . 2_556 162.9(7) ?
C4 N1 C6 2_556 2_556 106.8(6) ?
C6 N1 C6 . 2_556 90.3(10) ?
C6 C5 N1 2_556 . 80.4(9) ?
C6 C5 C4 2_556 2_556 134.1(11) ?
N1 C5 C4 . 2_556 54.1(5) ?
C6 C5 H5D 2_556 . 164.7 ?
N1 C5 H5D . . 113.9 ?
C4 C5 H5D 2_556 . 59.7 ?
C6 C5 H5E 2_556 . 68.7 ?
N1 C5 H5E . . 108.4 ?
C4 C5 H5E 2_556 . 126.8 ?
H5D C5 H5E . . 109.5 ?
C6 C5 H5F 2_556 . 59.2 ?
N1 C5 H5F . . 106.1 ?
C4 C5 H5F 2_556 . 123.4 ?
H5D C5 H5F . . 109.5 ?
H5E C5 H5F . . 109.5 ?
C5 C6 N1 2_556 . 65.4(7) ?
C5 C6 H6A 2_556 . 173.4 ?
N1 C6 H6A . . 108.9 ?
C5 C6 H6B 2_556 . 76.2 ?
N1 C6 H6B . . 110.4 ?
H6A C6 H6B . . 109.5 ?
C5 C6 H6C 2_556 . 70.7 ?
N1 C6 H6C . . 109.1 ?
H6A C6 H6C . . 109.5 ?
H6B C6 H6C . . 109.5 ?
La1 OW1 H1W1 . . 123(4) ?
La1 OW1 H2W1 . . 124(4) ?
H1W1 OW1 H2W1 . . 107(4) ?
La2 OW2 H1W2 . . 127(2) ?

loop_
_geom_bond_atom_site_label_1
_geom_bond_atom_site_label_2
_geom_bond_site_symmetry_2
_geom_bond_distance
_geom_bond_publ_flag
La1 O1 . 2.418(5) y
La1 O3 4_566 2.553(3) y
La1 O3 3_566 2.553(3) n
La1 OW1 2_556 2.591(3) n
La1 OW1 . 2.591(3) y
La1 O2 4_566 2.621(2) y
La1 O2 3_566 2.621(2) n
La1 O2 . 2.624(2) y
La1 O2 2_556 2.624(2) n
La2 O4 2_656 2.516(3) n
La2 O4 . 2.516(3) y
La2 O6 . 2.518(3) y
La2 O6 2_656 2.518(3) n
La2 O7 3_656 2.532(3) y
La2 O7 4_556 2.532(3) n
La2 O5 2_656 2.644(3) n
La2 O5 . 2.644(3) y
La2 OW2 . 2.657(4) y
O2 C2 . 1.262(4) ?
O2 La1 3_566 2.621(2) ?
O3 C1 . 1.257(4) ?
O3 La1 3_566 2.553(3) ?
O4 C2 . 1.239(4) ?
O5 C1 . 1.242(4) ?
O6 C3 . 1.252(5) ?
O7 C3 . 1.246(5) ?
O7 La2 3_656 2.532(3) ?
C1 C2 . 1.544(5) ?
C3 C3 3_656 1.562(7) ?
O1 C4 . 1.185(9) ?
O1 C4 2_556 1.185(9) ?
C4 C4 2_556 1.308(19) ?
C4 N1 . 1.389(10) ?
C4 C5 2_556 1.638(14) ?
C4 H4A . 0.9600 ?
N1 C5 2_556 1.372(8) ?
N1 C5 . 1.372(8) ?
N1 C4 2_556 1.389(10) ?
N1 C6 . 1.488(8) ?
N1 C6 2_556 1.488(8) ?
C5 C6 2_556 0.848(14) ?
C5 C4 2_556 1.638(14) ?
C5 H5D . 0.9601 ?
C5 H5E . 0.9600 ?
C5 H5F . 0.9601 ?
C6 C5 2_556 0.848(14) ?
C6 H6A . 0.9600 ?
C6 H6B . 0.9601 ?
C6 H6C . 0.9600 ?
OW1 H1W1 . 0.818(10) ?
OW1 H2W1 . 0.818(10) ?
OW2 H1W2 . 0.818(10) ?

loop_
_geom_hbond_atom_site_label_D
_geom_hbond_atom_site_label_H
_geom_hbond_atom_site_label_A
_geom_hbond_site_symmetry_A
_geom_hbond_distance_DH
_geom_hbond_distance_HA
_geom_hbond_distance_DA
_geom_hbond_angle_DHA
OW1 H1W1 O3 1_556 0.818(10) 1.931(18) 2.721(4) 162(5)
OW1 H2W1 O6 2_656 0.818(10) 2.15(2) 2.940(4) 164(6)
OW2 H1W2 O5 3_666 0.818(10) 2.148(11) 2.966(4) 178(5)
